data_7037787
loop_
_publ_author_name
'Vinogradova, Katerina A.'
'Krivopalov, Viktor P.'
'Nikolaenkova, Elena B.'
'Pervukhina, Natalia V.'
'Naumov, Dmitrii Yu'
'Boguslavsky, Evgenii G.'
'Bushuev, Mark B.'

_publ_section_title
;
 Mixed-valence copper(i,ii) complexes with
 4-(1H-pyrazol-1-yl)-6-R-pyrimidines: from ionic structures to
 coordination polymers.
;
_journal_issue 2
_journal_name_full 'Dalton transactions (Cambridge, England : 2003)'
_journal_page_first 515
_journal_page_last 524
_journal_paper_doi 10.1039/c5dt04005a
_journal_volume 45
_journal_year 2015
_chemical_formula_moiety 'C25 H18 N4 O'
_chemical_formula_sum 'C25 H18 N4 O'
_chemical_formula_weight 390.43
_space_group_IT_number 61
_symmetry_cell_setting orthorhombic
_symmetry_Int_Tables_number 61
_symmetry_space_group_name_Hall '-P 2ac 2ab'
_symmetry_space_group_name_H-M 'P b c a'
_atom_sites_solution_hydrogens geom
_atom_sites_solution_primary direct
_atom_sites_solution_secondary difmap
_audit_creation_method SHELXL-97
_audit_update_record
;
2015-09-14 deposited with the CCDC.
2015-11-09 downloaded from the CCDC.
;
_cell_angle_alpha 90.00
_cell_angle_beta 90.00
_cell_angle_gamma 90.00
_cell_formula_units_Z 8
_cell_length_a 7.9801(7)
_cell_length_b 18.5685(19)
_cell_length_c 26.854(3)
_cell_measurement_reflns_used 3349
_cell_measurement_temperature 150(2)
_cell_measurement_theta_max 25.41
_cell_measurement_theta_min 2.32
_cell_volume 3979.2(7)
_computing_cell_refinement 'SAINT (Bruker, 2004)'
_computing_data_collection 'APEX2 (Bruker, 2004)'
_computing_data_reduction 'SAINT (Bruker, 2004)'
_computing_molecular_graphics 'SHELXTL (Bruker, 2004)'
_computing_publication_material 'SHELXTL (Bruker, 2004)'
_computing_structure_refinement 'SHELXTL (Bruker, 2004)'
_computing_structure_solution 'SHELXTL (Bruker, 2004)'
_diffrn_ambient_temperature 150(2)
_diffrn_detector_area_resol_mean 25
_diffrn_measured_fraction_theta_full 0.999
_diffrn_measured_fraction_theta_max 0.999
_diffrn_measurement_device_type 'Bruker Nonius X8Apex CCD area-detector'
_diffrn_measurement_method '\f scans'
_diffrn_radiation_monochromator graphite
_diffrn_radiation_probe x-ray
_diffrn_radiation_type MoK\a
_diffrn_radiation_wavelength 0.71073
_diffrn_reflns_av_R_equivalents 0.0666
_diffrn_reflns_av_sigmaI/netI 0.0504
_diffrn_reflns_limit_h_max 6
_diffrn_reflns_limit_h_min -9
_diffrn_reflns_limit_k_max 22
_diffrn_reflns_limit_k_min -22
_diffrn_reflns_limit_l_max 28
_diffrn_reflns_limit_l_min -33
_diffrn_reflns_number 22263
_diffrn_reflns_theta_full 25.50
_diffrn_reflns_theta_max 26.02
_diffrn_reflns_theta_min 2.19
_diffrn_source 'fine-focus sealed tube'
_diffrn_standards_decay_% 0
_diffrn_standards_number 0
_exptl_absorpt_coefficient_mu 0.082
_exptl_absorpt_correction_T_max 0.9959
_exptl_absorpt_correction_T_min 0.9639
_exptl_absorpt_correction_type multi-scan
_exptl_absorpt_process_details 'SADABS (Bruker, 2004)'
_exptl_crystal_colour colorless
_exptl_crystal_density_diffrn 1.303
_exptl_crystal_density_method 'not measured'
_exptl_crystal_description prism
_exptl_crystal_F_000 1632
_exptl_crystal_size_max 0.45
_exptl_crystal_size_mid 0.05
_exptl_crystal_size_min 0.05
_refine_diff_density_max 0.266
_refine_diff_density_min -0.176
_refine_diff_density_rms 0.047
_refine_ls_extinction_coef 0.0035(4)
_refine_ls_extinction_expression Fc^*^=kFc[1+0.001xFc^2^\l^3^/sin(2\q)]^-1/4^
_refine_ls_extinction_method SHELXL
_refine_ls_goodness_of_fit_ref 1.008
_refine_ls_hydrogen_treatment mixed
_refine_ls_matrix_type full
_refine_ls_number_parameters 272
_refine_ls_number_reflns 3912
_refine_ls_number_restraints 0
_refine_ls_restrained_S_all 1.008
_refine_ls_R_factor_all 0.0713
_refine_ls_R_factor_gt 0.0403
_refine_ls_shift/su_max 0.001
_refine_ls_shift/su_mean 0.000
_refine_ls_structure_factor_coef Fsqd
_refine_ls_weighting_details 'calc w=1/[\s^2^(Fo^2^)+(0.0455P)^2^+0.2135P] where P=(Fo^2^+2Fc^2^)/3'
_refine_ls_weighting_scheme calc
_refine_ls_wR_factor_gt 0.0862
_refine_ls_wR_factor_ref 0.0946
_reflns_number_gt 2744
_reflns_number_total 3912
_reflns_threshold_expression >2\s(I)
_cod_data_source_file c5dt04005a2.cif
_cod_data_source_block mbb_037
_cod_original_cell_volume 3979.1(7)
_cod_database_code 7037787

loop_
_symmetry_equiv_pos_as_xyz
'x, y, z'
'-x+1/2, -y, z+1/2'
'x+1/2, -y+1/2, -z'
'-x, y+1/2, -z+1/2'
'-x, -y, -z'
'x-1/2, y, -z-1/2'
'-x-1/2, y-1/2, z'
'x, -y-1/2, z-1/2'

loop_
_atom_site_label
_atom_site_type_symbol
_atom_site_fract_x
_atom_site_fract_y
_atom_site_fract_z
_atom_site_U_iso_or_equiv
_atom_site_adp_type
_atom_site_occupancy
_atom_site_symmetry_multiplicity
_atom_site_calc_flag
_atom_site_refinement_flags
O11 O 0.44577(14) 0.12176(6) 0.59719(4) 0.0274(3) Uani 1 1 d .
N11 N 0.48513(16) 0.11068(6) 0.78277(5) 0.0196(3) Uani 1 1 d .
N12 N 0.54332(15) 0.17693(6) 0.76786(4) 0.0169(3) Uani 1 1 d .
N13 N 0.67453(15) 0.24129(7) 0.70433(5) 0.0194(3) Uani 1 1 d .
N14 N 0.62615(15) 0.21415(7) 0.61840(4) 0.0201(3) Uani 1 1 d .
C11 C 0.49497(18) 0.11252(8) 0.83226(5) 0.0175(3) Uani 1 1 d .
C12 C 0.55998(18) 0.17878(8) 0.84911(6) 0.0184(3) Uani 1 1 d .
H12 H 0.5808 0.1922 0.8827 0.022 Uiso 1 1 calc R
C13 C 0.58723(17) 0.21995(8) 0.80785(5) 0.0166(3) Uani 1 1 d .
C14 C 0.56815(18) 0.18828(8) 0.71639(5) 0.0169(3) Uani 1 1 d .
C15 C 0.48743(19) 0.14576(8) 0.68184(6) 0.0192(3) Uani 1 1 d .
H15 H 0.4127 0.1083 0.6911 0.023 Uiso 1 1 calc R
C16 C 0.52336(19) 0.16176(8) 0.63268(6) 0.0203(4) Uani 1 1 d .
C17 C 0.69554(19) 0.25118(8) 0.65585(6) 0.0207(4) Uani 1 1 d .
H17 H 0.7688 0.2892 0.6466 0.025 Uiso 1 1 calc R
C111 C 0.43834(19) 0.05102(8) 0.86271(6) 0.0186(3) Uani 1 1 d .
C112 C 0.3025(2) 0.00912(8) 0.84784(6) 0.0223(4) Uani 1 1 d .
H112 H 0.2464 0.0196 0.8175 0.027 Uiso 1 1 calc R
C113 C 0.2489(2) -0.04784(9) 0.87725(6) 0.0274(4) Uani 1 1 d .
H113 H 0.1548 -0.0757 0.8673 0.033 Uiso 1 1 calc R
C114 C 0.3321(2) -0.06415(9) 0.92110(6) 0.0283(4) Uani 1 1 d .
H114 H 0.2958 -0.1034 0.9410 0.034 Uiso 1 1 calc R
C115 C 0.4677(2) -0.02335(8) 0.93578(6) 0.0265(4) Uani 1 1 d .
H115 H 0.5255 -0.0351 0.9656 0.032 Uiso 1 1 calc R
C116 C 0.5203(2) 0.03476(8) 0.90723(6) 0.0230(4) Uani 1 1 d .
H116 H 0.6120 0.0634 0.9180 0.028 Uiso 1 1 calc R
C131 C 0.63266(18) 0.29710(8) 0.80547(5) 0.0166(3) Uani 1 1 d .
C132 C 0.53669(19) 0.34665(8) 0.77867(6) 0.0207(4) Uani 1 1 d .
H132 H 0.4416 0.3309 0.7604 0.025 Uiso 1 1 calc R
C133 C 0.5805(2) 0.41899(8) 0.77876(6) 0.0247(4) Uani 1 1 d .
H133 H 0.5160 0.4526 0.7602 0.030 Uiso 1 1 calc R
C134 C 0.7178(2) 0.44243(8) 0.80581(6) 0.0264(4) Uani 1 1 d .
H134 H 0.7479 0.4919 0.8054 0.032 Uiso 1 1 calc R
C135 C 0.8110(2) 0.39407(8) 0.83333(6) 0.0249(4) Uani 1 1 d .
H135 H 0.9042 0.4103 0.8523 0.030 Uiso 1 1 calc R
C136 C 0.76840(19) 0.32164(8) 0.83325(6) 0.0209(4) Uani 1 1 d .
H136 H 0.8324 0.2885 0.8523 0.025 Uiso 1 1 calc R
C161 C 0.4737(2) 0.14079(8) 0.54686(6) 0.0218(4) Uani 1 1 d .
C162 C 0.5763(2) 0.09736(9) 0.51869(6) 0.0309(4) Uani 1 1 d .
H162 H 0.6311 0.0571 0.5332 0.037 Uiso 1 1 calc R
C163 C 0.5980(2) 0.11365(10) 0.46882(6) 0.0345(4) Uani 1 1 d .
H163 H 0.6687 0.0844 0.4488 0.041 Uiso 1 1 calc R
C164 C 0.5178(2) 0.17190(9) 0.44798(6) 0.0302(4) Uani 1 1 d .
H164 H 0.5336 0.1828 0.4137 0.036 Uiso 1 1 calc R
C165 C 0.4144(2) 0.21466(9) 0.47676(6) 0.0315(4) Uani 1 1 d .
H165 H 0.3592 0.2549 0.4623 0.038 Uiso 1 1 calc R
C166 C 0.3913(2) 0.19890(9) 0.52661(6) 0.0285(4) Uani 1 1 d .
H166 H 0.3197 0.2278 0.5466 0.034 Uiso 1 1 calc R

loop_
_atom_site_aniso_label
_atom_site_aniso_U_11
_atom_site_aniso_U_22
_atom_site_aniso_U_33
_atom_site_aniso_U_23
_atom_site_aniso_U_13
_atom_site_aniso_U_12
O11 0.0386(7) 0.0265(6) 0.0172(6) -0.0006(5) -0.0021(5) -0.0121(5)
N11 0.0235(7) 0.0141(7) 0.0212(7) 0.0016(5) 0.0021(5) -0.0030(6)
N12 0.0208(7) 0.0138(7) 0.0162(7) 0.0003(5) 0.0008(5) -0.0037(5)
N13 0.0183(7) 0.0174(7) 0.0224(8) 0.0004(5) 0.0028(5) -0.0024(6)
N14 0.0208(7) 0.0203(7) 0.0192(7) 0.0002(6) 0.0010(5) 0.0000(6)
C11 0.0166(8) 0.0163(8) 0.0196(8) -0.0005(6) 0.0021(6) 0.0020(6)
C12 0.0195(8) 0.0163(8) 0.0194(8) -0.0012(6) -0.0013(6) 0.0013(7)
C13 0.0133(8) 0.0165(8) 0.0200(8) -0.0017(6) -0.0005(6) -0.0006(6)
C14 0.0165(8) 0.0144(8) 0.0198(8) 0.0007(6) 0.0015(6) 0.0038(6)
C15 0.0214(8) 0.0151(8) 0.0212(9) 0.0002(7) 0.0005(6) -0.0024(7)
C16 0.0213(9) 0.0192(8) 0.0205(9) -0.0022(7) -0.0009(7) 0.0013(7)
C17 0.0189(9) 0.0204(9) 0.0227(9) 0.0021(7) 0.0019(7) -0.0012(7)
C111 0.0223(8) 0.0148(8) 0.0186(8) -0.0020(6) 0.0042(6) 0.0024(7)
C112 0.0243(9) 0.0188(8) 0.0237(9) 0.0008(7) -0.0001(7) 0.0013(7)
C113 0.0254(9) 0.0215(9) 0.0351(10) 0.0014(8) 0.0030(8) -0.0049(7)
C114 0.0340(10) 0.0194(9) 0.0314(10) 0.0061(7) 0.0111(8) -0.0016(8)
C115 0.0367(10) 0.0246(9) 0.0181(9) 0.0031(7) 0.0038(7) 0.0035(8)
C116 0.0285(9) 0.0202(8) 0.0203(9) -0.0022(7) 0.0017(7) -0.0018(7)
C131 0.0190(8) 0.0147(8) 0.0161(8) -0.0016(6) 0.0031(6) -0.0020(6)
C132 0.0208(9) 0.0206(9) 0.0208(9) -0.0015(7) -0.0023(6) -0.0008(7)
C133 0.0283(10) 0.0190(9) 0.0269(9) 0.0019(7) 0.0012(7) 0.0023(7)
C134 0.0307(10) 0.0136(8) 0.0349(10) -0.0027(7) 0.0038(7) -0.0046(7)
C135 0.0241(9) 0.0216(9) 0.0289(10) -0.0059(7) -0.0029(7) -0.0051(7)
C136 0.0220(9) 0.0211(8) 0.0196(8) -0.0005(7) -0.0005(7) 0.0009(7)
C161 0.0249(9) 0.0235(9) 0.0170(8) 0.0000(7) -0.0028(7) -0.0055(7)
C162 0.0347(10) 0.0300(10) 0.0281(10) 0.0003(8) -0.0039(8) 0.0087(8)
C163 0.0323(10) 0.0424(11) 0.0288(10) -0.0069(9) 0.0049(8) 0.0050(9)
C164 0.0326(10) 0.0394(11) 0.0186(9) -0.0007(8) -0.0005(7) -0.0113(9)
C165 0.0379(11) 0.0278(10) 0.0287(10) 0.0040(8) -0.0091(8) -0.0024(8)
C166 0.0316(10) 0.0281(9) 0.0259(10) -0.0040(8) 0.0003(7) 0.0029(8)

loop_
_atom_type_symbol
_atom_type_description
_atom_type_scat_dispersion_real
_atom_type_scat_dispersion_imag
_atom_type_scat_source
C C 0.0033 0.0016 'International Tables Vol C Tables 4.2.6.8 and 6.1.1.4'
H H 0.0000 0.0000 'International Tables Vol C Tables 4.2.6.8 and 6.1.1.4'
N N 0.0061 0.0033 'International Tables Vol C Tables 4.2.6.8 and 6.1.1.4'
O O 0.0106 0.0060 'International Tables Vol C Tables 4.2.6.8 and 6.1.1.4'

loop_
_geom_angle_atom_site_label_1
_geom_angle_atom_site_label_2
_geom_angle_atom_site_label_3
_geom_angle
C16 O11 C161 117.53(12)
C11 N11 N12 104.35(11)
N11 N12 C13 112.10(11)
N11 N12 C14 117.79(12)
C13 N12 C14 129.64(12)
C17 N13 C14 114.80(13)
C16 N14 C17 114.50(13)
N11 C11 C12 111.37(13)
N11 C11 C111 121.01(13)
C12 C11 C111 127.61(14)
C13 C12 C11 106.69(13)
C13 C12 H12 126.7
C11 C12 H12 126.7
C12 C13 N12 105.46(13)
C12 C13 C131 128.11(13)
N12 C13 C131 126.00(13)
N13 C14 C15 123.68(14)
N13 C14 N12 115.80(13)
C15 C14 N12 120.52(13)
C14 C15 C16 115.00(14)
C14 C15 H15 122.5
C16 C15 H15 122.5
N14 C16 O11 118.65(13)
N14 C16 C15 124.09(14)
O11 C16 C15 117.26(14)
N13 C17 N14 127.93(14)
N13 C17 H17 116.0
N14 C17 H17 116.0
C112 C111 C116 119.30(14)
C112 C111 C11 120.79(14)
C116 C111 C11 119.91(14)
C113 C112 C111 120.18(15)
C113 C112 H112 119.9
C111 C112 H112 119.9
C114 C113 C112 120.16(15)
C114 C113 H113 119.9
C112 C113 H113 119.9
C115 C114 C113 119.94(15)
C115 C114 H114 120.0
C113 C114 H114 120.0
C114 C115 C116 120.44(16)
C114 C115 H115 119.8
C116 C115 H115 119.8
C115 C116 C111 119.95(15)
C115 C116 H116 120.0
C111 C116 H116 120.0
C136 C131 C132 119.15(14)
C136 C131 C13 118.99(13)
C132 C131 C13 121.73(13)
C133 C132 C131 119.90(14)
C133 C132 H132 120.1
C131 C132 H132 120.1
C134 C133 C132 120.29(15)
C134 C133 H133 119.9
C132 C133 H133 119.9
C135 C134 C133 120.18(15)
C135 C134 H134 119.9
C133 C134 H134 119.9
C134 C135 C136 119.83(15)
C134 C135 H135 120.1
C136 C135 H135 120.1
C135 C136 C131 120.61(15)
C135 C136 H136 119.7
C131 C136 H136 119.7
C166 C161 C162 121.78(15)
C166 C161 O11 119.90(14)
C162 C161 O11 118.21(14)
C161 C162 C163 118.59(16)
C161 C162 H162 120.7
C163 C162 H162 120.7
C164 C163 C162 120.49(16)
C164 C163 H163 119.8
C162 C163 H163 119.8
C163 C164 C165 120.13(16)
C163 C164 H164 119.9
C165 C164 H164 119.9
C164 C165 C166 119.97(16)
C164 C165 H165 120.0
C166 C165 H165 120.0
C161 C166 C165 119.03(15)
C161 C166 H166 120.5
C165 C166 H166 120.5

loop_
_geom_bond_atom_site_label_1
_geom_bond_atom_site_label_2
_geom_bond_distance
O11 C16 1.3577(18)
O11 C161 1.4145(18)
N11 C11 1.3317(19)
N11 N12 1.3745(16)
N12 C13 1.3836(19)
N12 C14 1.4122(19)
N13 C17 1.3253(19)
N13 C14 1.3396(19)
N14 C16 1.3291(19)
N14 C17 1.3382(19)
C11 C12 1.410(2)
C11 C111 1.475(2)
C12 C13 1.364(2)
C12 H12 0.9500
C13 C131 1.4791(19)
C14 C15 1.378(2)
C15 C16 1.383(2)
C15 H15 0.9500
C17 H17 0.9500
C111 C112 1.393(2)
C111 C116 1.396(2)
C112 C113 1.388(2)
C112 H112 0.9500
C113 C114 1.386(2)
C113 H113 0.9500
C114 C115 1.378(2)
C114 H114 0.9500
C115 C116 1.389(2)
C115 H115 0.9500
C116 H116 0.9500
C131 C136 1.392(2)
C131 C132 1.397(2)
C132 C133 1.388(2)
C132 H132 0.9500
C133 C134 1.385(2)
C133 H133 0.9500
C134 C135 1.381(2)
C134 H134 0.9500
C135 C136 1.387(2)
C135 H135 0.9500
C136 H136 0.9500
C161 C166 1.376(2)
C161 C162 1.376(2)
C162 C163 1.384(2)
C162 H162 0.9500
C163 C164 1.375(2)
C163 H163 0.9500
C164 C165 1.381(2)
C164 H164 0.9500
C165 C166 1.382(2)
C165 H165 0.9500
C166 H166 0.9500
